data_4337023
loop_
_publ_author_name
'Adrien Kaeser'
'B\'eatrice Delavaux-Nicot'
'Carine Duhayon'
'Yannick Coppel'
'Jean-Fran\,cois Nierengarten'

_publ_contact_author_address
; 
Laboratoire de Chimie de Coordination du CNRS
(UPR 8241), Universit\'e de Toulouse (UPS, INP), 
205 Route de Narbonne, 31077 Toulouse, France
;
_publ_contact_author_email nierengarten@unistra.fr
_publ_contact_author_name 'Adrien Kaeser'
_publ_contact_author_phone '+33 (0)3 68 85 27 63'
_publ_section_title
;
 Heteroleptic Silver(I) Complexes Prepared from Phenanthroline and
 Bis-phosphine Ligands
;
_journal_name_full 'Inorganic Chemistry'
_journal_page_first 14343
_journal_page_last 14354
_journal_paper_doi 10.1021/ic402342y
_journal_volume 52
_journal_year 2013
_chemical_formula_moiety 'C50 H40 Ag2 N4 P2, C H2 Cl2, 2(B F4), (H2 O) '
_chemical_formula_sum 'C51 H44 Ag2 B2 Cl2 F8 N4 O P2'
_chemical_formula_weight 1251.13
_space_group_IT_number 14
_symmetry_cell_setting monoclinic
_symmetry_space_group_name_Hall '-P 2ybc'
_symmetry_space_group_name_H-M 'P 1 21/c 1'
_atom_sites_solution_hydrogens geom
_atom_sites_solution_primary direct
_audit_creation_date 07-03-23
_audit_creation_method CRYSTALS_ver_12.84
_cell_angle_alpha 90
_cell_angle_beta 102.568(9)
_cell_angle_gamma 90
_cell_formula_units_Z 4
_cell_length_a 11.9880(10)
_cell_length_b 31.809(2)
_cell_length_c 13.9080(10)
_cell_measurement_reflns_used 8000
_cell_measurement_temperature 180
_cell_measurement_theta_max 24
_cell_measurement_theta_min 3
_cell_volume 5176.4(7)
_computing_cell_refinement 'IPDS (Stoe & Cie, 1996)'
_computing_data_collection 'IPDS (Stoe & Cie, 1996)'
_computing_data_reduction 'XRED (Stoe & Cie 1996)'
_computing_molecular_graphics 'CAMERON (Watkin et al., 1996)'
_computing_publication_material 'CRYSTALS (Betteridge et al., 2003)'
_computing_structure_refinement 'CRYSTALS (Betteridge et al., 2003)'
_computing_structure_solution 'SIR92 (Altomare et al., 1994)'
_diffrn_ambient_temperature 180
_diffrn_measured_fraction_theta_full 0.971
_diffrn_measured_fraction_theta_max 0.965
_diffrn_measurement_device_type 'Stoe IPDS'
_diffrn_measurement_method '\f scans'
_diffrn_radiation_monochromator graphite
_diffrn_radiation_type 'Mo K\a'
_diffrn_radiation_wavelength 0.71073
_diffrn_reflns_av_R_equivalents 0.060
_diffrn_reflns_limit_h_max 14
_diffrn_reflns_limit_h_min -14
_diffrn_reflns_limit_k_max 39
_diffrn_reflns_limit_k_min -39
_diffrn_reflns_limit_l_max 16
_diffrn_reflns_limit_l_min -17
_diffrn_reflns_number 49539
_diffrn_reflns_theta_full 25.491
_diffrn_reflns_theta_max 26.012
_diffrn_reflns_theta_min 1.972
_diffrn_standards_number 0
_exptl_absorpt_coefficient_mu 0.993
_exptl_absorpt_correction_T_max 0.89
_exptl_absorpt_correction_T_min 0.68
_exptl_absorpt_correction_type multi-scan
_exptl_absorpt_process_details
;
[c.f. r.h. blessing, acta cryst. (1995), a51, 33-38]
;
_exptl_crystal_colour colorless
_exptl_crystal_density_diffrn 1.605
_exptl_crystal_description plate
_exptl_crystal_F_000 2496
_exptl_crystal_size_max 0.45
_exptl_crystal_size_mid 0.35
_exptl_crystal_size_min 0.12
_refine_diff_density_max 1.46
_refine_diff_density_min -1.33
_refine_ls_extinction_method none
_refine_ls_goodness_of_fit_ref 1.7056
_refine_ls_hydrogen_treatment constr
_refine_ls_matrix_type full
_refine_ls_number_parameters 649
_refine_ls_number_reflns 6560
_refine_ls_number_restraints 0
_refine_ls_R_factor_all 0.1084
_refine_ls_R_factor_gt 0.0764
_refine_ls_shift/su_max 0.000559
_refine_ls_structure_factor_coef F
_refine_ls_weighting_details
;
 Method= Quasi-Unit weights 
 W = 1.0 or 1./2F 
;
_refine_ls_weighting_scheme calc
_refine_ls_wR_factor_all 0.1045
_refine_ls_wR_factor_gt 0.0785
_refine_ls_wR_factor_ref 0.0785
_reflns_limit_h_max 14
_reflns_limit_h_min -14
_reflns_limit_k_max 39
_reflns_limit_k_min 0
_reflns_limit_l_max 17
_reflns_limit_l_min 0
_reflns_number_gt 6560
_reflns_number_total 9814
_reflns_threshold_expression I>1.2\s(I)
_cod_data_source_file ic402342y_si_002.cif
_cod_data_source_block CRYSTALS_cif
_cod_original_sg_symbol_H-M 'P 1 21/c 1 '
_cod_original_formula_sum 'C51 H44 Ag2 B2 Cl2 F8 N4 O1 P2'
_cod_database_code 4337023

loop_
_symmetry_equiv_pos_as_xyz
x,y,z
-x,-y,-z
-x,y+1/2,-z+1/2
x,-y+1/2,z+1/2

loop_
_atom_site_label
_atom_site_type_symbol
_atom_site_fract_x
_atom_site_fract_y
_atom_site_fract_z
_atom_site_U_iso_or_equiv
_atom_site_occupancy
_atom_site_adp_type
_atom_site_refinement_flags_posn
Ag1 Ag 0.04986(6) 0.33631(2) 0.20526(6) 0.0348 1.0000 Uani .
Ag2 Ag 0.09370(7) 0.34570(2) -0.00278(6) 0.0373 1.0000 Uani .
P1 P -0.0289(2) 0.40447(7) 0.19529(19) 0.0322 1.0000 Uani .
P2 P 0.1711(2) 0.41278(7) 0.02894(18) 0.0307 1.0000 Uani .
N1 N -0.0149(6) 0.2674(2) 0.1878(5) 0.0291 1.0000 Uani .
N2 N 0.2032(7) 0.2955(2) 0.2685(6) 0.0338 1.0000 Uani .
N3 N -0.0809(7) 0.3175(2) -0.0748(6) 0.0341 1.0000 Uani .
N4 N 0.1193(6) 0.2755(2) 0.0009(6) 0.0323 1.0000 Uani .
C1 C 0.0508(8) 0.4494(3) 0.1644(7) 0.0338 1.0000 Uani .
C2 C 0.0752(8) 0.4521(3) 0.0615(7) 0.0334 1.0000 Uani .
C3 C -0.0473(9) 0.4196(3) 0.3163(8) 0.0385 1.0000 Uani .
C4 C 0.0498(13) 0.4270(5) 0.3894(9) 0.0736 1.0000 Uani .
C5 C 0.0400(15) 0.4362(6) 0.4864(11) 0.0952 1.0000 Uani .
C6 C -0.0675(14) 0.4384(5) 0.5073(10) 0.0830 1.0000 Uani .
C7 C -0.1626(14) 0.4304(4) 0.4365(11) 0.0725 1.0000 Uani .
C8 C -0.1521(10) 0.4212(4) 0.3399(9) 0.0515 1.0000 Uani .
C9 C -0.1680(8) 0.4072(3) 0.1166(7) 0.0325 1.0000 Uani .
C10 C -0.2142(9) 0.4443(3) 0.0688(8) 0.0471 1.0000 Uani .
C11 C -0.3225(10) 0.4433(4) 0.0051(10) 0.0589 1.0000 Uani .
C12 C -0.3834(9) 0.4073(4) -0.0110(9) 0.0519 1.0000 Uani .
C13 C -0.3433(9) 0.3714(4) 0.0392(9) 0.0530 1.0000 Uani .
C14 C -0.2356(9) 0.3712(3) 0.1006(8) 0.0440 1.0000 Uani .
C15 C 0.3015(8) 0.4174(3) 0.1194(7) 0.0335 1.0000 Uani .
C16 C 0.3349(9) 0.4558(3) 0.1674(9) 0.0475 1.0000 Uani .
C17 C 0.4403(10) 0.4591(5) 0.2362(10) 0.0642 1.0000 Uani .
C18 C 0.5094(10) 0.4248(5) 0.2530(10) 0.0672 1.0000 Uani .
C19 C 0.4786(10) 0.3865(4) 0.2067(9) 0.0570 1.0000 Uani .
C20 C 0.3752(9) 0.3830(3) 0.1402(8) 0.0430 1.0000 Uani .
C21 C 0.2039(9) 0.4353(3) -0.0810(8) 0.0393 1.0000 Uani .
C22 C 0.1166(11) 0.4449(3) -0.1618(8) 0.0480 1.0000 Uani .
C23 C 0.1413(14) 0.4626(4) -0.2451(9) 0.0659 1.0000 Uani .
C24 C 0.2522(15) 0.4707(5) -0.2514(11) 0.0823 1.0000 Uani .
C25 C 0.3400(14) 0.4615(5) -0.1744(13) 0.0929 1.0000 Uani .
C26 C 0.3173(11) 0.4438(4) -0.0876(10) 0.0658 1.0000 Uani .
C27 C -0.1178(8) 0.2536(3) 0.1492(7) 0.0348 1.0000 Uani .
C28 C -0.1470(10) 0.2114(3) 0.1442(8) 0.0458 1.0000 Uani .
C29 C -0.0664(10) 0.1824(3) 0.1807(8) 0.0468 1.0000 Uani .
C30 C 0.0448(10) 0.1952(3) 0.2233(8) 0.0405 1.0000 Uani .
C31 C 0.0687(8) 0.2389(3) 0.2258(7) 0.0295 1.0000 Uani .
C32 C 0.1824(8) 0.2531(3) 0.2670(7) 0.0322 1.0000 Uani .
C33 C 0.2686(9) 0.2239(3) 0.3060(8) 0.0446 1.0000 Uani .
C34 C 0.3772(10) 0.2397(4) 0.3446(8) 0.0540 1.0000 Uani .
C35 C 0.3983(9) 0.2815(4) 0.3464(9) 0.0536 1.0000 Uani .
C36 C 0.3075(8) 0.3082(4) 0.3074(8) 0.0420 1.0000 Uani .
C37 C 0.1356(11) 0.1663(3) 0.2658(8) 0.0498 1.0000 Uani .
C38 C 0.2399(12) 0.1800(4) 0.3025(9) 0.0568 1.0000 Uani .
C39 C -0.1760(8) 0.3382(3) -0.1096(7) 0.0397 1.0000 Uani .
C40 C -0.2785(9) 0.3178(4) -0.1504(8) 0.0506 1.0000 Uani .
C41 C -0.2801(9) 0.2749(4) -0.1544(8) 0.0477 1.0000 Uani .
C42 C -0.1805(8) 0.2516(3) -0.1189(7) 0.0374 1.0000 Uani .
C43 C -0.0802(8) 0.2747(3) -0.0787(7) 0.0301 1.0000 Uani .
C44 C 0.0232(8) 0.2521(3) -0.0393(6) 0.0275 1.0000 Uani .
C45 C 0.0258(9) 0.2089(3) -0.0423(7) 0.0366 1.0000 Uani .
C46 C 0.1302(9) 0.1883(3) -0.0028(8) 0.0424 1.0000 Uani .
C47 C 0.2245(9) 0.2113(3) 0.0367(7) 0.0395 1.0000 Uani .
C48 C 0.2164(9) 0.2550(3) 0.0369(7) 0.0360 1.0000 Uani .
C49 C -0.1750(10) 0.2072(4) -0.1210(8) 0.0488 1.0000 Uani .
C50 C -0.0764(10) 0.1862(3) -0.0844(8) 0.0465 1.0000 Uani .
B1 B 0.2130(12) 0.5558(4) 0.2517(10) 0.0469 1.0000 Uani .
B2 B 0.5465(10) 0.2685(4) 0.1062(10) 0.0429 1.0000 Uani .
F1 F 0.1791(10) 0.5921(2) 0.2862(7) 0.1031 1.0000 Uani .
F2 F 0.1567(6) 0.5495(3) 0.1522(5) 0.0710 1.0000 Uani .
F3 F 0.1881(8) 0.5230(2) 0.3047(6) 0.0806 1.0000 Uani .
F4 F 0.3277(7) 0.5569(3) 0.2553(7) 0.0926 1.0000 Uani .
F5 F 0.6242(6) 0.2904(2) 0.1783(5) 0.0737 1.0000 Uani .
F6 F 0.6053(6) 0.2537(3) 0.0383(6) 0.0890 1.0000 Uani .
F7 F 0.4981(6) 0.2362(2) 0.1466(6) 0.0719 1.0000 Uani .
F8 F 0.4621(5) 0.2961(2) 0.0584(5) 0.0579 1.0000 Uani .
C51 C 0.4547(16) 0.8642(5) -0.1091(12) 0.0946 1.0000 Uani .
Cl1 Cl 0.4676(10) 0.8736(2) 0.0136(4) 0.2151 1.0000 Uani .
Cl2 Cl 0.5717(6) 0.87637(18) -0.1567(6) 0.1544 1.0000 Uani .
O1 O 0.3905(6) 0.0097(3) 0.0268(6) 0.0663 1.0000 Uani .
H11 H 0.0081 0.4746 0.1732 0.0410 1.0000 Uiso R
H12 H 0.1237 0.4496 0.2107 0.0411 1.0000 Uiso R
H21 H 0.1074 0.4796 0.0552 0.0410 1.0000 Uiso R
H22 H 0.0031 0.4497 0.0151 0.0410 1.0000 Uiso R
H41 H 0.1219 0.4259 0.3741 0.0870 1.0000 Uiso R
H51 H 0.1048 0.4406 0.5359 0.1110 1.0000 Uiso R
H61 H -0.0748 0.4454 0.5704 0.1010 1.0000 Uiso R
H71 H -0.2343 0.4308 0.4516 0.0950 1.0000 Uiso R
H81 H -0.2174 0.4159 0.2918 0.0641 1.0000 Uiso R
H101 H -0.1729 0.4693 0.0791 0.0560 1.0000 Uiso R
H111 H -0.3532 0.4678 -0.0262 0.0700 1.0000 Uiso R
H121 H -0.4529 0.4069 -0.0561 0.0621 1.0000 Uiso R
H131 H -0.3875 0.3471 0.0314 0.0631 1.0000 Uiso R
H141 H -0.2078 0.3462 0.1322 0.0549 1.0000 Uiso R
H161 H 0.2873 0.4793 0.1540 0.0560 1.0000 Uiso R
H171 H 0.4626 0.4843 0.2696 0.0730 1.0000 Uiso R
H181 H 0.5804 0.4271 0.2961 0.0791 1.0000 Uiso R
H191 H 0.5267 0.3634 0.2216 0.0660 1.0000 Uiso R
H201 H 0.3546 0.3577 0.1080 0.0540 1.0000 Uiso R
H221 H 0.0409 0.4392 -0.1601 0.0580 1.0000 Uiso R
H231 H 0.0816 0.4692 -0.2983 0.0780 1.0000 Uiso R
H241 H 0.2678 0.4823 -0.3085 0.1070 1.0000 Uiso R
H251 H 0.4148 0.4670 -0.1793 0.1210 1.0000 Uiso R
H261 H 0.3775 0.4378 -0.0346 0.0849 1.0000 Uiso R
H271 H -0.1733 0.2732 0.1240 0.0421 1.0000 Uiso R
H281 H -0.2216 0.2033 0.1165 0.0561 1.0000 Uiso R
H291 H -0.0847 0.1538 0.1779 0.0591 1.0000 Uiso R
H341 H 0.4364 0.2213 0.3700 0.0640 1.0000 Uiso R
H351 H 0.4707 0.2921 0.3726 0.0601 1.0000 Uiso R
H361 H 0.3214 0.3372 0.3086 0.0469 1.0000 Uiso R
H371 H 0.1196 0.1378 0.2676 0.0620 1.0000 Uiso R
H381 H 0.2972 0.1606 0.3273 0.0700 1.0000 Uiso R
H391 H -0.1746 0.3674 -0.1066 0.0470 1.0000 Uiso R
H401 H -0.3442 0.3334 -0.1742 0.0581 1.0000 Uiso R
H411 H -0.3477 0.2608 -0.1807 0.0571 1.0000 Uiso R
H461 H 0.1344 0.1592 -0.0039 0.0492 1.0000 Uiso R
H471 H 0.2940 0.1982 0.0640 0.0490 1.0000 Uiso R
H481 H 0.2819 0.2706 0.0637 0.0440 1.0000 Uiso R
H491 H -0.2413 0.1921 -0.1482 0.0590 1.0000 Uiso R
H501 H -0.0745 0.1570 -0.0863 0.0549 1.0000 Uiso R
H511 H 0.3897 0.8804 -0.1446 0.1042 1.0000 Uiso R
H512 H 0.4390 0.8344 -0.1202 0.1040 1.0000 Uiso R

loop_
_atom_site_aniso_label
_atom_site_aniso_U_11
_atom_site_aniso_U_22
_atom_site_aniso_U_33
_atom_site_aniso_U_23
_atom_site_aniso_U_13
_atom_site_aniso_U_12
Ag1 0.0401(4) 0.0289(4) 0.0355(4) 0.0023(3) 0.0089(3) 0.0031(3)
Ag2 0.0437(4) 0.0317(4) 0.0377(5) -0.0042(3) 0.0112(3) -0.0063(3)
P1 0.0375(14) 0.0263(12) 0.0347(14) 0.0009(10) 0.0123(11) 0.0009(10)
P2 0.0359(13) 0.0251(11) 0.0327(14) 0.0002(10) 0.0112(11) 0.0000(10)
N1 0.032(4) 0.031(4) 0.026(4) 0.002(3) 0.010(3) 0.000(3)
N2 0.037(5) 0.038(4) 0.030(5) 0.002(3) 0.014(4) -0.001(3)
N3 0.037(5) 0.040(4) 0.028(5) -0.005(3) 0.012(4) -0.001(4)
N4 0.029(4) 0.041(4) 0.029(5) 0.001(3) 0.012(3) 0.002(3)
C1 0.038(5) 0.034(5) 0.029(5) -0.007(4) 0.009(4) 0.005(4)
C2 0.034(5) 0.033(5) 0.036(6) 0.003(4) 0.011(4) -0.002(4)
C3 0.051(6) 0.031(5) 0.039(6) 0.000(4) 0.021(5) -0.005(4)
C4 0.080(10) 0.107(11) 0.038(8) -0.017(7) 0.022(7) -0.033(8)
C5 0.093(12) 0.151(16) 0.045(9) -0.036(9) 0.024(8) -0.048(11)
C6 0.097(12) 0.122(13) 0.033(8) -0.031(8) 0.023(8) -0.012(10)
C7 0.090(11) 0.074(9) 0.067(10) 0.006(7) 0.047(9) 0.026(8)
C8 0.051(7) 0.058(7) 0.049(7) 0.003(5) 0.020(6) 0.020(5)
C9 0.036(5) 0.027(5) 0.038(6) 0.005(4) 0.018(4) 0.004(4)
C10 0.043(6) 0.045(6) 0.052(7) 0.014(5) 0.008(5) 0.003(5)
C11 0.041(7) 0.066(8) 0.068(9) 0.025(7) 0.009(6) 0.011(6)
C12 0.030(6) 0.071(8) 0.054(7) 0.004(6) 0.008(5) 0.003(5)
C13 0.037(6) 0.057(7) 0.066(8) -0.012(6) 0.013(6) -0.001(5)
C14 0.039(6) 0.037(5) 0.058(7) -0.006(5) 0.015(5) -0.004(4)
C15 0.034(5) 0.034(5) 0.036(6) 0.001(4) 0.016(4) -0.001(4)
C16 0.045(6) 0.042(6) 0.055(7) -0.012(5) 0.009(5) -0.010(5)
C17 0.038(7) 0.082(9) 0.068(9) -0.010(7) 0.002(6) -0.007(6)
C18 0.034(6) 0.115(12) 0.052(8) -0.009(8) 0.006(6) -0.012(7)
C19 0.038(6) 0.076(9) 0.056(8) 0.011(6) 0.009(6) 0.015(6)
C20 0.042(6) 0.045(6) 0.042(7) 0.004(5) 0.011(5) 0.012(5)
C21 0.050(6) 0.027(5) 0.046(7) -0.002(4) 0.022(5) 0.006(4)
C22 0.071(8) 0.041(6) 0.031(6) -0.005(4) 0.009(5) 0.010(5)
C23 0.102(11) 0.060(8) 0.034(7) 0.006(5) 0.010(7) 0.030(7)
C24 0.106(13) 0.094(11) 0.059(10) 0.032(8) 0.045(9) 0.038(10)
C25 0.082(11) 0.117(13) 0.100(13) 0.057(10) 0.064(10) 0.040(9)
C26 0.050(7) 0.081(9) 0.076(9) 0.040(7) 0.036(7) 0.019(6)
C27 0.033(5) 0.039(5) 0.035(6) -0.006(4) 0.013(4) -0.008(4)
C28 0.048(6) 0.046(6) 0.049(7) -0.011(5) 0.024(5) -0.016(5)
C29 0.066(8) 0.040(6) 0.039(7) -0.004(5) 0.023(6) -0.015(5)
C30 0.062(7) 0.026(5) 0.041(6) 0.000(4) 0.028(5) -0.002(5)
C31 0.041(5) 0.025(4) 0.027(5) 0.004(3) 0.018(4) 0.007(4)
C32 0.036(5) 0.034(5) 0.027(5) 0.009(4) 0.010(4) 0.012(4)
C33 0.047(7) 0.054(7) 0.034(6) 0.010(5) 0.012(5) 0.018(5)
C34 0.048(7) 0.083(9) 0.032(6) 0.015(6) 0.011(5) 0.028(6)
C35 0.031(6) 0.081(9) 0.046(7) 0.001(6) 0.005(5) 0.008(6)
C36 0.024(5) 0.062(7) 0.037(6) 0.000(5) 0.001(4) -0.004(5)
C37 0.080(9) 0.033(5) 0.041(7) 0.004(5) 0.024(6) 0.014(6)
C38 0.074(9) 0.054(7) 0.045(7) 0.016(6) 0.018(6) 0.033(7)
C39 0.031(5) 0.051(6) 0.035(6) 0.000(5) 0.003(4) 0.011(5)
C40 0.031(6) 0.079(9) 0.038(7) -0.010(6) 0.000(5) 0.006(5)
C41 0.032(6) 0.082(9) 0.027(6) -0.006(5) 0.001(4) -0.004(5)
C42 0.038(6) 0.054(6) 0.022(5) -0.007(4) 0.009(4) -0.013(5)
C43 0.030(5) 0.039(5) 0.023(5) -0.006(4) 0.010(4) -0.008(4)
C44 0.032(5) 0.031(5) 0.022(5) -0.005(4) 0.012(4) -0.007(4)
C45 0.047(6) 0.033(5) 0.032(6) -0.001(4) 0.014(5) -0.010(4)
C46 0.054(7) 0.033(5) 0.044(6) 0.001(4) 0.018(5) 0.006(5)
C47 0.040(6) 0.046(6) 0.034(6) 0.003(4) 0.010(5) 0.005(5)
C48 0.038(6) 0.037(5) 0.036(6) 0.000(4) 0.014(5) 0.002(4)
C49 0.054(7) 0.058(7) 0.032(6) -0.007(5) 0.003(5) -0.020(6)
C50 0.068(8) 0.036(6) 0.037(7) -0.010(4) 0.014(6) -0.018(5)
B1 0.061(9) 0.035(6) 0.042(8) -0.006(5) 0.005(6) 0.005(6)
B2 0.037(7) 0.045(7) 0.043(8) 0.003(5) 0.000(6) -0.001(5)
F1 0.181(10) 0.048(4) 0.086(6) -0.009(4) 0.041(6) 0.035(5)
F2 0.062(5) 0.098(6) 0.050(5) -0.008(4) 0.005(4) 0.006(4)
F3 0.126(7) 0.049(4) 0.066(5) 0.000(4) 0.021(5) -0.011(4)
F4 0.074(6) 0.113(7) 0.083(6) -0.015(5) -0.002(5) -0.018(5)
F5 0.070(5) 0.074(5) 0.058(5) 0.014(4) -0.028(4) -0.018(4)
F6 0.051(4) 0.148(8) 0.067(5) -0.011(5) 0.011(4) 0.025(5)
F7 0.066(5) 0.064(5) 0.081(6) 0.014(4) 0.006(4) -0.012(4)
F8 0.042(4) 0.055(4) 0.068(5) 0.001(3) -0.006(3) -0.001(3)
C51 0.121(14) 0.091(11) 0.068(11) 0.003(9) 0.013(10) 0.046(10)
Cl1 0.448(14) 0.117(5) 0.077(4) 0.015(3) 0.049(6) 0.102(7)
Cl2 0.153(5) 0.099(4) 0.223(8) 0.038(4) 0.068(5) 0.038(4)
O1 0.045(5) 0.090(6) 0.049(5) 0.031(4) -0.021(4) -0.038(4)

loop_
_atom_type_symbol
_atom_type_scat_dispersion_real
_atom_type_scat_dispersion_imag
_atom_type_scat_Cromer_Mann_a1
_atom_type_scat_Cromer_Mann_b1
_atom_type_scat_Cromer_Mann_a2
_atom_type_scat_Cromer_Mann_b2
_atom_type_scat_Cromer_Mann_a3
_atom_type_scat_Cromer_Mann_b3
_atom_type_scat_Cromer_Mann_a4
_atom_type_scat_Cromer_Mann_b4
_atom_type_scat_Cromer_Mann_c
_atom_type_scat_source
C 0.0033 0.0016 2.3100 20.8439 1.0200 10.2075 1.5886 0.5687 0.8650 51.6512 0.2156 'International Tables Vol C 4.2.6.8 and 6.1.1.4'
H 0.0000 0.0000 0.4930 10.5109 0.3229 26.1257 0.1402 3.1424 0.0408 57.7998 0.0030 'International Tables Vol C 4.2.6.8 and 6.1.1.4'
N 0.0061 0.0033 12.2126 0.0057 3.1322 9.8933 2.0125 28.9975 1.1663 0.5826 -11.5290 'International Tables Vol C 4.2.6.8 and 6.1.1.4'
O 0.0106 0.0060 3.0485 13.2771 2.2868 5.7011 1.5463 0.3239 0.8670 32.9089 0.2508 'International Tables Vol C 4.2.6.8 and 6.1.1.4'
F 0.0171 0.0103 3.5392 10.2825 2.6412 4.2944 1.5170 0.2615 1.0243 26.1476 0.2776 'International Tables Vol C 4.2.6.8 and 6.1.1.4'
P 0.1023 0.0942 6.4345 1.9067 4.1791 27.1570 1.7800 0.5260 1.4908 68.1645 1.1149 'International Tables Vol C 4.2.6.8 and 6.1.1.4'
Ag -0.8971 1.1015 19.2808 0.6446 16.6885 7.4726 4.8045 24.6605 1.0463 99.8156 5.1790 'International Tables Vol C 4.2.6.8 and 6.1.1.4'
Cl 0.1484 0.1585 11.4604 0.0104 7.1964 1.1662 6.2556 18.5194 1.6455 47.7784 -9.5574 'International Tables Vol C 4.2.6.8 and 6.1.1.4'
B 0.0013 0.0007 2.0545 23.2185 1.3326 1.0210 1.0979 60.3498 0.7068 0.1403 -0.1932 'International Tables Vol C 4.2.6.8 and 6.1.1.4'
F 0.0171 0.0103 3.5392 10.2825 2.6412 4.2944 1.5170 0.2615 1.0243 26.1476 0.2776 'International Tables Vol C 4.2.6.8 and 6.1.1.4'

loop_
_geom_angle_atom_site_label_1
_geom_angle_atom_site_label_2
_geom_angle_atom_site_label_3
_geom_angle
_geom_angle_publ_flag
P1 Ag1 N1 137.96(19) yes
P1 Ag1 N2 146.2(2) yes
N1 Ag1 N2 73.9(3) yes
P2 Ag2 N3 136.7(2) yes
P2 Ag2 N4 148.9(2) yes
N3 Ag2 N4 74.3(3) yes
Ag1 P1 C1 120.8(3) yes
Ag1 P1 C3 108.5(3) yes
C1 P1 C3 100.8(4) yes
Ag1 P1 C9 112.9(3) yes
C1 P1 C9 106.5(4) yes
C3 P1 C9 105.7(5) yes
Ag2 P2 C2 115.4(3) yes
Ag2 P2 C15 117.4(3) yes
C2 P2 C15 105.7(4) yes
Ag2 P2 C21 110.7(3) yes
C2 P2 C21 101.7(4) yes
C15 P2 C21 104.2(5) yes
Ag1 N1 C27 128.4(6) yes
Ag1 N1 C31 112.6(6) yes
C27 N1 C31 119.0(8) yes
Ag1 N2 C32 115.4(6) yes
Ag1 N2 C36 127.0(7) yes
C32 N2 C36 117.7(9) yes
Ag2 N3 C39 126.8(7) yes
Ag2 N3 C43 113.3(6) yes
C39 N3 C43 119.9(9) yes
Ag2 N4 C44 115.3(6) yes
Ag2 N4 C48 126.8(6) yes
C44 N4 C48 117.9(8) yes
P1 C1 C2 118.9(7) yes
P1 C1 H11 107.4 no
C2 C1 H11 106.6 no
P1 C1 H12 106.9 no
C2 C1 H12 107.2 no
H11 C1 H12 109.6 no
C1 C2 P2 117.1(7) yes
C1 C2 H21 107.4 no
P2 C2 H21 108.1 no
C1 C2 H22 107.4 no
P2 C2 H22 107.6 no
H21 C2 H22 109.1 no
P1 C3 C4 118.2(8) yes
P1 C3 C8 122.6(9) yes
C4 C3 C8 119.0(10) yes
C3 C4 C5 120.3(13) yes
C3 C4 H41 119.7 no
C5 C4 H41 120.0 no
C4 C5 C6 119.1(14) yes
C4 C5 H51 120.6 no
C6 C5 H51 120.3 no
C5 C6 C7 120.8(12) yes
C5 C6 H61 119.6 no
C7 C6 H61 119.6 no
C6 C7 C8 119.7(13) yes
C6 C7 H71 120.4 no
C8 C7 H71 119.9 no
C7 C8 C3 121.0(12) yes
C7 C8 H81 119.3 no
C3 C8 H81 119.7 no
P1 C9 C10 123.3(8) yes
P1 C9 C14 119.4(7) yes
C10 C9 C14 117.3(10) yes
C9 C10 C11 119.5(10) yes
C9 C10 H101 120.1 no
C11 C10 H101 120.3 no
C10 C11 C12 121.1(11) yes
C10 C11 H111 119.5 no
C12 C11 H111 119.4 no
C11 C12 C13 120.3(11) yes
C11 C12 H121 119.7 no
C13 C12 H121 120.0 no
C12 C13 C14 119.7(11) yes
C12 C13 H131 120.4 no
C14 C13 H131 120.0 no
C9 C14 C13 121.8(10) yes
C9 C14 H141 119.3 no
C13 C14 H141 118.9 no
P2 C15 C16 121.4(8) yes
P2 C15 C20 119.9(8) yes
C16 C15 C20 118.7(10) yes
C15 C16 C17 120.4(11) yes
C15 C16 H161 120.0 no
C17 C16 H161 119.6 no
C16 C17 C18 118.5(12) yes
C16 C17 H171 121.1 no
C18 C17 H171 120.3 no
C17 C18 C19 122.2(12) yes
C17 C18 H181 119.0 no
C19 C18 H181 118.8 no
C18 C19 C20 119.4(11) yes
C18 C19 H191 120.0 no
C20 C19 H191 120.6 no
C15 C20 C19 120.7(11) yes
C15 C20 H201 119.4 no
C19 C20 H201 119.9 no
P2 C21 C22 120.3(8) yes
P2 C21 C26 121.4(9) yes
C22 C21 C26 118.3(10) yes
C21 C22 C23 120.4(12) yes
C21 C22 H221 120.2 no
C23 C22 H221 119.4 no
C22 C23 C24 121.2(12) yes
C22 C23 H231 119.4 no
C24 C23 H231 119.4 no
C23 C24 C25 120.1(12) yes
C23 C24 H241 120.3 no
C25 C24 H241 119.5 no
C24 C25 C26 120.0(14) yes
C24 C25 H251 119.6 no
C26 C25 H251 120.4 no
C25 C26 C21 120.0(13) yes
C25 C26 H261 119.8 no
C21 C26 H261 120.2 no
N1 C27 C28 123.3(10) yes
N1 C27 H271 118.0 no
C28 C27 H271 118.7 no
C27 C28 C29 119.3(10) yes
C27 C28 H281 120.0 no
C29 C28 H281 120.7 no
C28 C29 C30 120.0(10) yes
C28 C29 H291 120.3 no
C30 C29 H291 119.6 no
C29 C30 C31 117.7(10) yes
C29 C30 C37 123.6(10) yes
C31 C30 C37 118.8(10) yes
C30 C31 N1 120.8(9) yes
C30 C31 C32 119.2(8) yes
N1 C31 C32 120.0(8) yes
C31 C32 N2 118.0(8) yes
C31 C32 C33 120.1(9) yes
N2 C32 C33 121.8(9) yes
C32 C33 C34 117.3(10) yes
C32 C33 C38 118.6(10) yes
C34 C33 C38 124.2(10) yes
C33 C34 C35 121.2(10) yes
C33 C34 H341 119.6 no
C35 C34 H341 119.1 no
C34 C35 C36 117.6(11) yes
C34 C35 H351 121.2 no
C36 C35 H351 121.1 no
C35 C36 N2 124.4(11) yes
C35 C36 H361 118.1 no
N2 C36 H361 117.5 no
C30 C37 C38 121.0(10) yes
C30 C37 H371 119.2 no
C38 C37 H371 119.8 no
C33 C38 C37 122.3(10) yes
C33 C38 H381 118.7 no
C37 C38 H381 119.0 no
N3 C39 C40 122.2(10) yes
N3 C39 H391 118.6 no
C40 C39 H391 119.2 no
C39 C40 C41 118.9(10) yes
C39 C40 H401 120.0 no
C41 C40 H401 121.1 no
C40 C41 C42 120.7(10) yes
C40 C41 H411 120.1 no
C42 C41 H411 119.2 no
C41 C42 C43 116.8(10) yes
C41 C42 C49 124.1(10) yes
C43 C42 C49 119.1(10) yes
C42 C43 N3 121.4(9) yes
C42 C43 C44 118.8(8) yes
N3 C43 C44 119.8(8) yes
C43 C44 N4 117.3(8) yes
C43 C44 C45 120.8(8) yes
N4 C44 C45 121.9(9) yes
C44 C45 C46 118.3(9) yes
C44 C45 C50 119.5(10) yes
C46 C45 C50 122.1(9) yes
C45 C46 C47 119.8(9) yes
C45 C46 H461 120.1 no
C47 C46 H461 120.0 no
C46 C47 C48 119.0(10) yes
C46 C47 H471 121.0 no
C48 C47 H471 120.0 no
C47 C48 N4 123.0(10) yes
C47 C48 H481 118.5 no
N4 C48 H481 118.5 no
C42 C49 C50 121.7(10) yes
C42 C49 H491 118.8 no
C50 C49 H491 119.5 no
C45 C50 C49 120.1(10) yes
C45 C50 H501 119.5 no
C49 C50 H501 120.4 no
F1 B1 F2 110.6(10) yes
F1 B1 F3 110.4(11) yes
F2 B1 F3 108.0(10) yes
F1 B1 F4 110.3(11) yes
F2 B1 F4 107.6(10) yes
F3 B1 F4 109.9(11) yes
F5 B2 F6 107.6(9) yes
F5 B2 F7 110.9(10) yes
F6 B2 F7 110.7(10) yes
F5 B2 F8 109.2(9) yes
F6 B2 F8 108.3(10) yes
F7 B2 F8 110.0(9) yes
Cl1 C51 Cl2 116.2(12) yes
Cl1 C51 H511 107.6 no
Cl2 C51 H511 108.3 no
Cl1 C51 H512 107.7 no
Cl2 C51 H512 107.7 no
H511 C51 H512 109.2 no

loop_
_geom_bond_atom_site_label_1
_geom_bond_atom_site_label_2
_geom_bond_distance
_geom_bond_publ_flag
Ag1 P1 2.357(2) yes
Ag1 N1 2.322(7) yes
Ag1 N2 2.267(8) yes
Ag2 P2 2.330(2) yes
Ag2 N3 2.298(8) yes
Ag2 N4 2.252(8) yes
P1 C1 1.822(10) yes
P1 C3 1.810(10) yes
P1 C9 1.787(10) yes
P2 C2 1.822(9) yes
P2 C15 1.787(10) yes
P2 C21 1.809(10) yes
N1 C27 1.308(12) yes
N1 C31 1.368(11) yes
N2 C32 1.370(12) yes
N2 C36 1.313(12) yes
N3 C39 1.314(12) yes
N3 C43 1.363(12) yes
N4 C44 1.384(11) yes
N4 C48 1.334(12) yes
C1 C2 1.523(13) yes
C1 H11 0.972 no
C1 H12 0.967 no
C2 H21 0.967 no
C2 H22 0.963 no
C3 C4 1.390(17) yes
C3 C8 1.366(14) yes
C4 C5 1.410(18) yes
C4 H41 0.935 no
C5 C6 1.38(2) yes
C5 H51 0.930 no
C6 C7 1.36(2) yes
C6 H61 0.927 no
C7 C8 1.407(17) yes
C7 H71 0.928 no
C8 H81 0.928 no
C9 C10 1.408(13) yes
C9 C14 1.392(13) yes
C10 C11 1.404(16) yes
C10 H101 0.930 no
C11 C12 1.351(16) yes
C11 H111 0.930 no
C12 C13 1.369(16) yes
C12 H121 0.927 no
C13 C14 1.384(15) yes
C13 H131 0.931 no
C14 H141 0.935 no
C15 C16 1.408(13) yes
C15 C20 1.397(13) yes
C16 C17 1.413(16) yes
C16 H161 0.933 no
C17 C18 1.360(19) yes
C17 H171 0.934 no
C18 C19 1.390(18) yes
C18 H181 0.931 no
C19 C20 1.381(15) yes
C19 H191 0.930 no
C20 H201 0.928 no
C21 C22 1.392(15) yes
C21 C26 1.407(15) yes
C22 C23 1.376(16) yes
C22 H221 0.931 no
C23 C24 1.38(2) yes
C23 H231 0.935 no
C24 C25 1.36(2) yes
C24 H241 0.931 no
C25 C26 1.412(17) yes
C25 H251 0.931 no
C26 H261 0.932 no
C27 C28 1.387(14) yes
C27 H271 0.922 no
C28 C29 1.352(16) yes
C28 H281 0.929 no
C29 C30 1.395(16) yes
C29 H291 0.934 no
C30 C31 1.420(12) yes
C30 C37 1.449(15) yes
C31 C32 1.432(13) yes
C32 C33 1.407(13) yes
C33 C34 1.389(16) yes
C33 C38 1.437(16) yes
C34 C35 1.355(17) yes
C34 H341 0.929 no
C35 C36 1.394(15) yes
C35 H351 0.928 no
C36 H361 0.936 no
C37 C38 1.318(17) yes
C37 H371 0.929 no
C38 H381 0.931 no
C39 C40 1.396(14) yes
C39 H391 0.930 no
C40 C41 1.366(16) yes
C40 H401 0.929 no
C41 C42 1.400(15) yes
C41 H411 0.929 no
C42 C43 1.415(13) yes
C42 C49 1.415(15) yes
C43 C44 1.434(13) yes
C44 C45 1.376(12) yes
C45 C46 1.413(14) yes
C45 C50 1.433(14) yes
C46 C47 1.357(14) yes
C46 H461 0.929 no
C47 C48 1.394(13) yes
C47 H471 0.934 no
C48 H481 0.936 no
C49 C50 1.358(16) yes
C49 H491 0.936 no
C50 H501 0.928 no
B1 F1 1.346(14) yes
B1 F2 1.416(15) yes
B1 F3 1.349(15) yes
B1 F4 1.365(16) yes
B2 F5 1.398(14) yes
B2 F6 1.378(15) yes
B2 F7 1.359(14) yes
B2 F8 1.394(13) yes
C51 Cl1 1.706(16) yes
C51 Cl2 1.721(18) yes
C51 H511 0.974 no
C51 H512 0.971 no
